data_4317477
loop_
_publ_author_name
'C. Belle'
'C. Beguin'
'I. Gautier-Luneau'
'S. Hamman'
'C. Philouze'
'J. L. Pierre'
'F. Thomas'
'S. Torelli'
'E. Saint-Aman'
'M. Bonin'

_publ_contact_author_address
;
Laboratoire de Chimie Biomim\'etique 
(LEDSS, UMR CNRS 5616)
Universit\'e J. Fourier, BP 53, 38041 Grenoble Cedex 9 - France
;
_publ_contact_author_email ' Catherine.Belle@ujf-grenoble.fr '
_publ_contact_author_name ' Catherine BELLE '
_publ_section_title
;
 Dicopper(II) Complexes of H-BPMP-Type Ligands: pH-Induced Changes of
 Redox, Spectroscopic (19F NMR Studies of Fluorinated Complexes),
 Structural Properties, and Catecholase Activities
;
_journal_name_full 'Inorganic Chemistry'
_journal_page_first 479
_journal_page_last 491
_journal_paper_doi 10.1021/ic010534g
_journal_volume 41
_journal_year 2002
_chemical_formula_sum 'C37 H42 Cl2 Cu2 N6 O12'
_chemical_formula_weight 960.77
_space_group_IT_number 14
_symmetry_cell_setting monoclinic
_symmetry_Int_Tables_number 14
_symmetry_space_group_name_Hall '-P 2ybc'
_symmetry_space_group_name_H-M 'P 1 21/c 1'
_audit_creation_date 2001-02-16
_audit_creation_method 'by teXsan v1.8'
_cell_angle_alpha 90
_cell_angle_beta 91.25(3)
_cell_angle_gamma 90
_cell_formula_units_Z 4
_cell_length_a 13.278(3)
_cell_length_b 16.786(3)
_cell_length_c 17.673(4)
_cell_measurement_reflns_used 0
_cell_measurement_temperature 120
_cell_measurement_theta_max 0.0
_cell_measurement_theta_min 0.0
_cell_volume 3938.1(14)
_computing_cell_refinement 'MSC/AFC Diffractometer Control'
_computing_data_collection 'MSC/AFC Diffractometer Control'
_computing_data_reduction 'teXsan (MSC, 1992-1997)'
_computing_publication_material 'teXsan (MSC, 1992-1997)'
_computing_structure_refinement 'teXsan (MSC, 1992-1997)'
_diffrn_ambient_temperature 120
_diffrn_measurement_device_type STOE-IPDS
_diffrn_orient_matrix_UB_11 0.00000
_diffrn_orient_matrix_UB_12 0.00000
_diffrn_orient_matrix_UB_13 0.00000
_diffrn_orient_matrix_UB_21 0.00000
_diffrn_orient_matrix_UB_22 0.00000
_diffrn_orient_matrix_UB_23 0.00000
_diffrn_orient_matrix_UB_31 0.00000
_diffrn_orient_matrix_UB_32 0.00000
_diffrn_orient_matrix_UB_33 0.00000
_diffrn_radiation_detector 'Image Plate'
_diffrn_radiation_monochromator graphite
_diffrn_radiation_source 'X-ray tube'
_diffrn_radiation_type 'Mo K\a'
_diffrn_radiation_wavelength 0.71073
_diffrn_reflns_av_R_equivalents 0.09255
_diffrn_reflns_av_sigmaI/netI 0.060
_diffrn_reflns_limit_h_max 17
_diffrn_reflns_limit_h_min 0
_diffrn_reflns_limit_k_max 22
_diffrn_reflns_limit_k_min -21
_diffrn_reflns_limit_l_max 21
_diffrn_reflns_limit_l_min -21
_diffrn_reflns_number 26644
_diffrn_reflns_reduction_process 'Lp corrections applied'
_diffrn_reflns_theta_max 27.98
_diffrn_reflns_theta_min 2.61
_diffrn_standards_decay_% 0.00
_diffrn_standards_interval_count 0
_diffrn_standards_number 0
_exptl_absorpt_coefficient_mu 1.287
_exptl_absorpt_correction_type none
_exptl_crystal_colour 'emerald green'
_exptl_crystal_density_diffrn 1.620
_exptl_crystal_density_meas ?
_exptl_crystal_description platelet
_exptl_crystal_F_000 1976.00
_exptl_crystal_size_max 0.24
_exptl_crystal_size_mid 0.14
_exptl_crystal_size_min 0.06
_refine_diff_density_max 0.91
_refine_diff_density_min -0.86
_refine_ls_extinction_method none
_refine_ls_goodness_of_fit_all 1.952
_refine_ls_goodness_of_fit_ref 1.952
_refine_ls_hydrogen_treatment noref
_refine_ls_matrix_type full
_refine_ls_number_constraints 0
_refine_ls_number_parameters 532
_refine_ls_number_reflns 5296
_refine_ls_number_restraints 0
_refine_ls_R_factor_all 0.0579
_refine_ls_R_factor_gt 0.0579
_refine_ls_shift/su_max 0.1670
_refine_ls_shift/su_mean 0.0130
_refine_ls_structure_factor_coef F
_refine_ls_weighting_details 'w = 1/[\s^2^(Fo) + 0.00024|Fo|^2^]'
_refine_ls_weighting_scheme sigma
_refine_ls_wR_factor_all 0.0626
_refine_ls_wR_factor_ref 0.0626
_reflns_number_gt 5296
_reflns_number_total 7869
_reflns_threshold_expression I>2.00\s(I)
_cod_data_source_file ic010534g_1.cif
_cod_data_source_block '[Cu2(LOCH3)(_OH)]2+'
_cod_depositor_comments
;
The following automatic conversions were performed:

'_exptl_crystal_density_meas' value 'not measured' was changed to '?'
- the value is perceived as not measured.

Automatic conversion script
Id: cif_fix_values 3008 2015-01-20 13:52:24Z robertas 
;
_cod_original_cell_volume 3938(1)
_cod_original_sg_symbol_H-M 'P 21/c '
_cod_original_formula_sum 'C37 H42 N6 O12 Cl2 Cu2'
_cod_database_code 4317477

loop_
_symmetry_equiv_pos_as_xyz
'   +x,   +y,   +z'
'   -x,1/2+y,1/2-z'
'   -x,   -y,   -z'
'   +x,1/2-y,1/2+z'

loop_
_atom_site_label
_atom_site_fract_x
_atom_site_fract_y
_atom_site_fract_z
_atom_site_U_iso_or_equiv
_atom_site_occupancy
_atom_site_refinement_flags
_atom_site_adp_type
_atom_site_calc_flag
_atom_site_calc_attached_atom
Cu1 0.85857(4) 0.16214(3) 0.72660(3) 0.0112(1) 1.000 . Uani d ?
Cu2 0.63430(4) 0.15640(3) 0.72807(3) 0.0116(1) 1.000 . Uani d ?
Cl1 0.75453(8) -0.14732(6) 0.91556(6) 0.0175(3) 1.000 . Uani d ?
Cl2 0.76150(8) -0.10454(6) 0.64224(6) 0.0179(3) 1.000 . Uani d ?
O1 0.7447(2) 0.2387(2) 0.7119(2) 0.0134(7) 1.000 . Uani d ?
O2 0.7493(2) 0.0890(2) 0.7371(2) 0.0154(7) 1.000 . Uani d ?
O3 0.7024(3) 0.5414(2) 0.8343(2) 0.0259(9) 1.000 . Uani d ?
O4 0.7825(3) -0.2040(2) 0.8596(2) 0.037(1) 1.000 . Uani d ?
O5 0.7548(3) -0.1863(2) 0.9881(2) 0.034(1) 1.000 . Uani d ?
O6 0.8284(3) -0.0846(3) 0.9189(3) 0.052(1) 1.000 . Uani d ?
O7 0.6560(3) -0.1173(2) 0.8986(2) 0.039(1) 1.000 . Uani d ?
O8 0.7530(3) -0.1900(2) 0.6405(2) 0.0270(9) 1.000 . Uani d ?
O9 0.6771(3) -0.0702(2) 0.6810(2) 0.028(1) 1.000 . Uani d ?
O10 0.7619(3) -0.0739(2) 0.5659(2) 0.033(1) 1.000 . Uani d ?
O11 0.8532(3) -0.0814(2) 0.6806(2) 0.036(1) 1.000 . Uani d ?
O12 0.7796(6) 0.1925(3) 0.8979(4) 0.123(2) 1.000 . Uani d ?
N1 0.9559(3) 0.2549(2) 0.7297(2) 0.0120(9) 1.000 . Uani d ?
N2 0.5226(3) 0.2389(2) 0.7240(2) 0.0136(9) 1.000 . Uani d ?
N3 0.9178(3) 0.1602(2) 0.6086(2) 0.0155(9) 1.000 . Uani d ?
N4 0.9659(3) 0.1051(2) 0.7876(2) 0.0139(9) 1.000 . Uani d ?
N5 0.5511(3) 0.1137(2) 0.8133(2) 0.0130(9) 1.000 . Uani d ?
N6 0.5767(3) 0.1296(2) 0.6182(2) 0.0150(9) 1.000 . Uani d ?
C1 0.7387(3) 0.3130(2) 0.7423(2) 0.012(1) 1.000 . Uani d ?
C2 0.6447(3) 0.3537(2) 0.7377(2) 0.014(1) 1.000 . Uani d ?
C3 0.6368(3) 0.4296(3) 0.7704(3) 0.017(1) 1.000 . Uani d ?
C4 0.7190(4) 0.4661(3) 0.8049(3) 0.019(1) 1.000 . Uani d ?
C5 0.8107(3) 0.4277(2) 0.8069(3) 0.015(1) 1.000 . Uani d ?
C6 0.8215(3) 0.3510(2) 0.7768(2) 0.012(1) 1.000 . Uani d ?
C7 0.7851(4) 0.5765(3) 0.8756(3) 0.026(1) 1.000 . Uani d ?
C8 0.9227(3) 0.3117(3) 0.7897(2) 0.016(1) 1.000 . Uani d ?
C9 0.5559(3) 0.3179(3) 0.6943(3) 0.015(1) 1.000 . Uani d ?
C10 0.9568(3) 0.2930(3) 0.6550(3) 0.017(1) 1.000 . Uani d ?
C11 0.9637(3) 0.2293(3) 0.5944(3) 0.015(1) 1.000 . Uani d ?
C12 1.0190(3) 0.2428(3) 0.5292(3) 0.017(1) 1.000 . Uani d ?
C13 1.0268(3) 0.1798(3) 0.4780(3) 0.023(1) 1.000 . Uani d ?
C14 0.9780(4) 0.1087(3) 0.4917(3) 0.024(1) 1.000 . Uani d ?
C15 0.9232(3) 0.1011(3) 0.5572(3) 0.019(1) 1.000 . Uani d ?
C16 1.0582(3) 0.2224(2) 0.7506(2) 0.013(1) 1.000 . Uani d ?
C17 1.0490(3) 0.1508(3) 0.8003(2) 0.015(1) 1.000 . Uani d ?
C18 1.1217(4) 0.1304(3) 0.8540(3) 0.021(1) 1.000 . Uani d ?
C19 1.1098(4) 0.0601(3) 0.8953(3) 0.031(1) 1.000 . Uani d ?
C20 1.0251(4) 0.0130(3) 0.8808(3) 0.023(1) 1.000 . Uani d ?
C21 0.9556(3) 0.0372(3) 0.8271(3) 0.017(1) 1.000 . Uani d ?
C22 0.4848(3) 0.2466(3) 0.8009(3) 0.018(1) 1.000 . Uani d ?
C23 0.4820(3) 0.1652(3) 0.8381(2) 0.015(1) 1.000 . Uani d ?
C24 0.4135(3) 0.1452(3) 0.8932(3) 0.020(1) 1.000 . Uani d ?
C25 0.4187(3) 0.0694(3) 0.9249(3) 0.020(1) 1.000 . Uani d ?
C26 0.4907(4) 0.0162(3) 0.8995(3) 0.019(1) 1.000 . Uani d ?
C27 0.5545(3) 0.0400(3) 0.8444(3) 0.018(1) 1.000 . Uani d ?
C28 0.4422(3) 0.2060(3) 0.6725(3) 0.016(1) 1.000 . Uani d ?
C29 0.4881(3) 0.1663(2) 0.6045(3) 0.016(1) 1.000 . Uani d ?
C30 0.4415(3) 0.1646(3) 0.5337(3) 0.022(1) 1.000 . Uani d ?
C31 0.4849(4) 0.1212(3) 0.4765(3) 0.024(1) 1.000 . Uani d ?
C32 0.5760(4) 0.0831(3) 0.4902(3) 0.024(1) 1.000 . Uani d ?
C33 0.6197(3) 0.0882(3) 0.5613(3) 0.019(1) 1.000 . Uani d ?
C34 0.7426(4) 0.2514(4) 0.9396(4) 0.039(2) 1.000 . Uani d ?
C35 0.6906(4) 0.2189(4) 1.0081(3) 0.038(2) 1.000 . Uani d ?
C36 0.7125(5) 0.1312(4) 1.0057(4) 0.047(2) 1.000 . Uani d ?
C37 0.7916(6) 0.1247(5) 0.9440(5) 0.074(3) 1.000 . Uani d ?
H1 0.5746 0.4576 0.7679 0.022 1.000 . Uiso c ?
H2 0.8667 0.4549 0.8264 0.022 1.000 . Uiso c ?
H3 0.8067 0.5426 0.9171 0.038 1.000 . Uiso c ?
H4 0.8435 0.5809 0.8428 0.038 1.000 . Uiso c ?
H5 0.7703 0.6272 0.8940 0.038 1.000 . Uiso c ?
H6 0.9189 0.2842 0.8359 0.027 1.000 . Uiso c ?
H7 0.9702 0.3534 0.7932 0.027 1.000 . Uiso c ?
H8 0.5753 0.3128 0.6425 0.019 1.000 . Uiso c ?
H9 0.5022 0.3554 0.6966 0.019 1.000 . Uiso c ?
H10 0.8936 0.3222 0.6471 0.025 1.000 . Uiso c ?
H11 1.0100 0.3288 0.6520 0.025 1.000 . Uiso c ?
H12 1.0492 0.2928 0.5196 0.019 1.000 . Uiso c ?
H13 1.0656 0.1862 0.4344 0.025 1.000 . Uiso c ?
H14 0.9803 0.0647 0.4565 0.029 1.000 . Uiso c ?
H15 0.8891 0.0518 0.5669 0.022 1.000 . Uiso c ?
H16 1.0936 0.2094 0.7062 0.018 1.000 . Uiso c ?
H17 1.0954 0.2632 0.7775 0.018 1.000 . Uiso c ?
H18 1.1822 0.1622 0.8610 0.027 1.000 . Uiso c ?
H19 1.1569 0.0465 0.9356 0.040 1.000 . Uiso c ?
H20 1.0151 -0.0358 0.9085 0.029 1.000 . Uiso c ?
H21 0.8985 0.0056 0.8177 0.023 1.000 . Uiso c ?
H22 0.5335 0.2801 0.8294 0.028 1.000 . Uiso c ?
H23 0.4233 0.2708 0.7998 0.028 1.000 . Uiso c ?
H24 0.3627 0.1835 0.9070 0.025 1.000 . Uiso c ?
H25 0.3704 0.0551 0.9629 0.029 1.000 . Uiso c ?
H26 0.4963 -0.0362 0.9203 0.019 1.000 . Uiso c ?
H27 0.6059 0.0046 0.8285 0.022 1.000 . Uiso c ?
H28 0.4037 0.1681 0.7002 0.022 1.000 . Uiso c ?
H29 0.3987 0.2485 0.6570 0.022 1.000 . Uiso c ?
H30 0.3771 0.1899 0.5248 0.024 1.000 . Uiso c ?
H31 0.4533 0.1192 0.4263 0.029 1.000 . Uiso c ?
H32 0.6085 0.0542 0.4503 0.029 1.000 . Uiso c ?
H33 0.6854 0.0617 0.5706 0.020 1.000 . Uiso c ?
H34 0.8012 0.2819 0.9566 0.049 1.000 . Uiso c ?
H35 0.6989 0.2850 0.9125 0.049 1.000 . Uiso c ?
H36 0.7176 0.2423 1.0544 0.048 1.000 . Uiso c ?
H37 0.6209 0.2279 1.0054 0.048 1.000 . Uiso c ?
H38 0.7392 0.1146 1.0551 0.069 1.000 . Uiso c ?
H39 0.6551 0.1027 0.9939 0.069 1.000 . Uiso c ?
H40 0.7851 0.0726 0.9193 0.083 1.000 . Uiso c ?
H41 0.8609 0.1219 0.9682 0.083 1.000 . Uiso c ?
H42 0.7354 0.0375 0.7196 0.019 1.000 . Uiso c ?

loop_
_atom_site_aniso_label
_atom_site_aniso_U_11
_atom_site_aniso_U_22
_atom_site_aniso_U_33
_atom_site_aniso_U_12
_atom_site_aniso_U_13
_atom_site_aniso_U_23
Cu1 0.0082(2) 0.0095(2) 0.0158(3) -0.0007(2) 0.0007(2) 0.0005(2)
Cu2 0.0089(2) 0.0096(2) 0.0162(3) 0.0008(2) 0.0013(2) 0.0003(2)
Cl1 0.0141(4) 0.0187(5) 0.0198(6) -0.0008(4) 0.0008(4) -0.0017(4)
Cl2 0.0181(5) 0.0126(5) 0.0230(6) 0.0012(4) -0.0022(4) -0.0018(4)
O1 0.011(1) 0.010(1) 0.020(2) 0.002(1) 0.003(1) -0.002(1)
O2 0.017(1) 0.007(1) 0.023(2) 0.002(1) 0.003(1) -0.001(1)
O3 0.029(2) 0.017(2) 0.031(2) 0.006(1) -0.007(1) -0.011(1)
O4 0.025(2) 0.044(2) 0.043(2) 0.006(2) 0.001(2) -0.023(2)
O5 0.026(2) 0.038(2) 0.037(2) 0.006(2) 0.009(2) 0.017(2)
O6 0.060(3) 0.044(2) 0.052(3) -0.035(2) -0.008(2) 0.003(2)
O7 0.030(2) 0.048(2) 0.037(2) 0.025(2) -0.007(2) -0.011(2)
O8 0.039(2) 0.008(1) 0.034(2) 0.000(1) 0.006(2) -0.005(1)
O9 0.030(2) 0.023(2) 0.031(2) 0.008(1) 0.007(1) -0.007(1)
O10 0.043(2) 0.033(2) 0.024(2) 0.008(2) 0.004(2) 0.010(1)
O11 0.024(2) 0.034(2) 0.050(3) -0.005(2) -0.014(2) -0.010(2)
O12 0.211(6) 0.039(3) 0.126(4) -0.027(4) 0.130(3) -0.023(3)
N1 0.013(2) 0.012(2) 0.011(2) 0.002(1) 0.000(1) 0.002(1)
N2 0.012(2) 0.012(2) 0.017(2) 0.000(1) 0.000(1) 0.001(1)
N3 0.015(2) 0.018(2) 0.014(2) -0.001(2) 0.004(1) -0.002(1)
N4 0.016(2) 0.009(2) 0.016(2) 0.003(1) 0.000(1) 0.001(1)
N5 0.011(2) 0.012(2) 0.016(2) 0.003(1) 0.000(1) 0.000(1)
N6 0.016(2) 0.013(2) 0.016(2) -0.006(1) -0.002(1) -0.001(1)
C1 0.016(2) 0.009(2) 0.011(2) -0.001(2) 0.002(2) 0.001(1)
C2 0.015(2) 0.014(2) 0.013(2) -0.001(2) 0.003(2) 0.000(2)
C3 0.017(2) 0.016(2) 0.019(3) 0.004(2) 0.001(2) 0.000(2)
C4 0.031(2) 0.011(2) 0.017(3) 0.000(2) 0.001(2) -0.002(2)
C5 0.018(2) 0.010(2) 0.016(2) -0.001(2) 0.000(2) -0.002(2)
C6 0.013(2) 0.008(2) 0.015(2) -0.001(2) 0.005(1) 0.000(1)
C7 0.028(2) 0.018(2) 0.032(3) 0.002(2) -0.001(2) -0.010(2)
C8 0.018(2) 0.019(2) 0.010(2) -0.002(2) 0.002(2) -0.005(2)
C9 0.011(2) 0.016(2) 0.018(3) 0.005(2) -0.004(2) 0.001(2)
C10 0.022(2) 0.017(2) 0.013(3) -0.005(2) 0.006(2) 0.004(2)
C11 0.014(2) 0.017(2) 0.015(2) 0.000(2) 0.002(2) 0.002(2)
C12 0.011(2) 0.023(2) 0.018(3) -0.003(2) -0.001(2) 0.006(2)
C13 0.018(2) 0.037(3) 0.013(3) 0.006(2) 0.004(2) 0.002(2)
C14 0.028(2) 0.033(3) 0.010(3) 0.008(2) 0.002(2) -0.006(2)
C15 0.015(2) 0.019(2) 0.023(3) 0.002(2) -0.002(2) -0.003(2)
C16 0.008(2) 0.015(2) 0.016(2) 0.002(2) -0.001(2) 0.001(2)
C17 0.010(2) 0.018(2) 0.017(2) -0.001(2) 0.002(1) -0.003(2)
C18 0.021(2) 0.013(2) 0.029(3) 0.001(2) -0.007(2) -0.001(2)
C19 0.047(3) 0.023(2) 0.022(3) 0.005(2) -0.015(2) 0.004(2)
C20 0.036(3) 0.012(2) 0.022(3) 0.007(2) -0.007(2) 0.002(2)
C21 0.017(2) 0.010(2) 0.024(3) 0.000(2) 0.002(2) 0.000(2)
C22 0.015(2) 0.017(2) 0.022(3) 0.003(2) 0.004(2) -0.001(2)
C23 0.014(2) 0.013(2) 0.017(2) 0.003(2) 0.002(2) -0.001(2)
C24 0.019(2) 0.027(2) 0.013(3) 0.005(2) 0.002(2) -0.001(2)
C25 0.015(2) 0.027(2) 0.019(3) 0.001(2) 0.007(2) 0.000(2)
C26 0.027(2) 0.012(2) 0.019(3) 0.000(2) 0.000(2) 0.004(2)
C27 0.018(2) 0.016(2) 0.019(3) 0.004(2) 0.000(2) 0.001(2)
C28 0.011(2) 0.013(2) 0.025(3) 0.001(2) -0.003(2) -0.001(2)
C29 0.010(2) 0.012(2) 0.024(3) 0.002(2) 0.002(2) 0.004(2)
C30 0.019(2) 0.025(2) 0.021(3) -0.006(2) -0.003(2) 0.005(2)
C31 0.036(3) 0.023(2) 0.014(3) -0.011(2) -0.007(2) 0.002(2)
C32 0.040(3) 0.016(2) 0.016(3) -0.006(2) 0.006(2) -0.003(2)
C33 0.022(2) 0.012(2) 0.021(3) 0.002(2) 0.000(2) 0.000(2)
C34 0.035(3) 0.049(4) 0.035(4) -0.005(3) 0.008(2) 0.001(3)
C35 0.042(3) 0.042(3) 0.029(3) 0.010(3) 0.015(2) -0.001(2)
C36 0.058(4) 0.034(3) 0.051(4) -0.008(3) 0.018(3) -0.006(3)
C37 0.069(5) 0.053(5) 0.101(6) 0.009(4) 0.047(4) -0.016(4)

loop_
_atom_type_symbol
_atom_type_oxidation_number
_atom_type_number_in_cell
_atom_type_scat_dispersion_real
_atom_type_scat_dispersion_imag
_atom_type_scat_source
C 0 148 0.002 0.002
;International Tables for Crystallography
(1992, Vol. C, Tables 4.2.6.8 and 6.1.1.1)
;
H 0 168 0.000 0.000
;International Tables for Crystallography
(1992, Vol. C, Table 6.1.1.2)
;
N 0 24 0.004 0.003
;International Tables for Crystallography
(1992, Vol. C, Tables 4.2.6.8 and 6.1.1.1)
;
O 0 48 0.008 0.006
;International Tables for Crystallography
(1992, Vol. C, Tables 4.2.6.8 and 6.1.1.1)
;
Cu 0 8 0.263 1.266
;International Tables for Crystallography
(1992, Vol. C, Tables 4.2.6.8 and 6.1.1.1)
;
Cl 0 8 0.132 0.159
;International Tables for Crystallography
(1992, Vol. C, Tables 4.2.6.8 and 6.1.1.1)
;

loop_
_geom_angle_atom_site_label_1
_geom_angle_atom_site_label_2
_geom_angle_atom_site_label_3
_geom_angle
_geom_angle_site_symmetry_1
_geom_angle_site_symmetry_2
_geom_angle_site_symmetry_3
_geom_angle_publ_flag
O1 CU1 O2 81.5(1) . . . yes
O1 CU1 N1 89.4(1) . . . yes
O1 CU1 N3 99.7(1) . . . yes
O1 CU1 N4 154.4(1) . . . yes
O2 CU1 N1 167.6(1) . . . yes
O2 CU1 N3 111.3(1) . . . yes
O2 CU1 N4 99.9(1) . . . yes
N1 CU1 N3 78.4(1) . . . yes
N1 CU1 N4 84.6(1) . . . yes
N3 CU1 N4 103.4(1) . . . yes
O1 CU2 O2 80.6(1) . . . yes
O1 CU2 N2 93.4(1) . . . yes
O1 CU2 N5 138.8(1) . . . yes
O1 CU2 N6 105.1(1) . . . yes
O2 CU2 N2 172.9(1) . . . yes
O2 CU2 N5 100.2(1) . . . yes
O2 CU2 N6 102.9(1) . . . yes
N2 CU2 N5 81.8(1) . . . yes
N2 CU2 N6 82.2(1) . . . yes
N5 CU2 N6 114.6(1) . . . yes
O4 CL1 O5 108.6(2) . . . yes
O4 CL1 O6 109.2(2) . . . yes
O4 CL1 O7 110.0(2) . . . yes
O5 CL1 O6 107.9(2) . . . yes
O5 CL1 O7 109.4(2) . . . yes
O6 CL1 O7 111.8(3) . . . yes
O8 CL2 O9 110.2(2) . . . yes
O8 CL2 O10 109.7(2) . . . yes
O8 CL2 O11 110.2(2) . . . yes
O9 CL2 O10 108.6(2) . . . yes
O9 CL2 O11 109.0(2) . . . yes
O10 CL2 O11 109.0(2) . . . yes
CU1 O1 CU2 95.2(1) . . . yes
CU1 O1 C1 126.1(2) . . . yes
CU2 O1 C1 121.1(2) . . . yes
CU1 O2 CU2 102.6(1) . . . yes
CU1 O2 H42 134.8 . . . no
CU2 O2 H42 111.7 . . . no
C4 O3 C7 116.1(4) . . . yes
C34 O12 C37 108.6(6) . . . yes
CU1 N1 C8 108.1(3) . . . yes
CU1 N1 C10 109.2(3) . . . yes
CU1 N1 C16 107.5(2) . . . yes
C8 N1 C10 111.5(3) . . . yes
C8 N1 C16 109.6(3) . . . yes
C10 N1 C16 110.8(3) . . . yes
CU2 N2 C9 113.3(3) . . . yes
CU2 N2 C22 107.0(3) . . . yes
CU2 N2 C28 106.3(3) . . . yes
C9 N2 C22 111.0(3) . . . yes
C9 N2 C28 109.1(3) . . . yes
C22 N2 C28 110.0(3) . . . yes
CU1 N3 C11 109.4(3) . . . yes
CU1 N3 C15 131.4(3) . . . yes
C11 N3 C15 118.7(4) . . . yes
CU1 N4 C17 112.6(3) . . . yes
CU1 N4 C21 127.1(3) . . . yes
C17 N4 C21 118.9(4) . . . yes
CU2 N5 C23 113.8(3) . . . yes
CU2 N5 C27 127.9(3) . . . yes
C23 N5 C27 118.2(4) . . . yes
CU2 N6 C29 111.3(3) . . . yes
CU2 N6 C33 129.6(3) . . . yes
C29 N6 C33 118.8(4) . . . yes
O1 C1 C2 118.4(3) . . . yes
O1 C1 C6 122.5(4) . . . yes
C2 C1 C6 119.1(4) . . . yes
C1 C2 C3 119.0(4) . . . yes
C1 C2 C9 120.6(4) . . . yes
C3 C2 C9 120.3(4) . . . yes
C2 C3 C4 121.3(4) . . . yes
C2 C3 H1 120.1 . . . no
C4 C3 H1 118.6 . . . no
O3 C4 C3 116.1(4) . . . yes
O3 C4 C5 124.4(4) . . . yes
C3 C4 C5 119.5(4) . . . yes
C4 C5 C6 121.2(4) . . . yes
C4 C5 H2 118.5 . . . no
C6 C5 H2 120.1 . . . no
C1 C6 C5 119.8(4) . . . yes
C1 C6 C8 123.7(4) . . . yes
C5 C6 C8 116.3(4) . . . yes
O3 C7 H3 110.9 . . . no
O3 C7 H4 109.7 . . . no
O3 C7 H5 112.9 . . . no
H3 C7 H4 105.5 . . . no
H3 C7 H5 109.4 . . . no
H4 C7 H5 108.2 . . . no
N1 C8 C6 116.5(3) . . . yes
N1 C8 H6 108.8 . . . no
N1 C8 H7 108.2 . . . no
C6 C8 H6 106.4 . . . no
C6 C8 H7 106.1 . . . no
H6 C8 H7 110.9 . . . no
N2 C9 C2 113.9(3) . . . yes
N2 C9 H8 110.0 . . . no
N2 C9 H9 110.0 . . . no
C2 C9 H8 107.3 . . . no
C2 C9 H9 106.9 . . . no
H8 C9 H9 108.5 . . . no
N1 C10 C11 109.2(3) . . . yes
N1 C10 H10 108.9 . . . no
N1 C10 H11 110.7 . . . no
C11 C10 H10 108.5 . . . no
C11 C10 H11 110.9 . . . no
H10 C10 H11 108.6 . . . no
N3 C11 C10 116.3(4) . . . yes
N3 C11 C12 123.0(4) . . . yes
C10 C11 C12 120.6(4) . . . yes
C11 C12 C13 117.3(4) . . . yes
C11 C12 H12 121.6 . . . no
C13 C12 H12 121.1 . . . no
C12 C13 C14 119.9(4) . . . yes
C12 C13 H13 119.5 . . . no
C14 C13 H13 120.6 . . . no
C13 C14 C15 118.9(5) . . . yes
C13 C14 H14 121.6 . . . no
C15 C14 H14 119.5 . . . no
N3 C15 C14 122.1(4) . . . yes
N3 C15 H15 118.8 . . . no
C14 C15 H15 119.1 . . . no
N1 C16 C17 110.6(3) . . . yes
N1 C16 H16 109.9 . . . no
N1 C16 H17 108.4 . . . no
C17 C16 H16 110.5 . . . no
C17 C16 H17 109.2 . . . no
H16 C16 H17 108.2 . . . no
N4 C17 C16 115.6(4) . . . yes
N4 C17 C18 121.8(4) . . . yes
C16 C17 C18 122.6(4) . . . yes
C17 C18 C19 118.8(4) . . . yes
C17 C18 H18 121.0 . . . no
C19 C18 H18 120.1 . . . no
C18 C19 C20 118.8(5) . . . yes
C18 C19 H19 120.4 . . . no
C20 C19 H19 120.7 . . . no
C19 C20 C21 119.3(4) . . . yes
C19 C20 H20 120.4 . . . no
C21 C20 H20 120.3 . . . no
N4 C21 C20 122.4(4) . . . yes
N4 C21 H21 118.5 . . . no
C20 C21 H21 119.1 . . . no
N2 C22 C23 109.6(4) . . . yes
N2 C22 H22 106.8 . . . no
N2 C22 H23 110.3 . . . no
C23 C22 H22 108.3 . . . no
C23 C22 H23 112.3 . . . no
H22 C22 H23 109.4 . . . no
N5 C23 C22 114.6(4) . . . yes
N5 C23 C24 122.5(4) . . . yes
C22 C23 C24 122.9(4) . . . yes
C23 C24 C25 118.3(4) . . . yes
C23 C24 H24 119.2 . . . no
C25 C24 H24 122.4 . . . no
C24 C25 C26 119.2(4) . . . yes
C24 C25 H25 118.5 . . . no
C26 C25 H25 122.3 . . . no
C25 C26 C27 118.9(4) . . . yes
C25 C26 H26 121.1 . . . no
C27 C26 H26 120.0 . . . no
N5 C27 C26 122.9(4) . . . yes
N5 C27 H27 117.9 . . . no
C26 C27 H27 119.2 . . . no
N2 C28 C29 110.6(3) . . . yes
N2 C28 H28 108.5 . . . no
N2 C28 H29 108.5 . . . no
C29 C28 H28 110.1 . . . no
C29 C28 H29 110.6 . . . no
H28 C28 H29 108.4 . . . no
N6 C29 C28 115.1(4) . . . yes
N6 C29 C30 121.7(4) . . . yes
C28 C29 C30 123.2(4) . . . yes
C29 C30 C31 119.1(4) . . . yes
C29 C30 H30 121.1 . . . no
C31 C30 H30 119.7 . . . no
C30 C31 C32 119.5(4) . . . yes
C30 C31 H31 120.4 . . . no
C32 C31 H31 120.1 . . . no
C31 C32 C33 118.8(4) . . . yes
C31 C32 H32 120.4 . . . no
C33 C32 H32 120.8 . . . no
N6 C33 C32 122.1(4) . . . yes
N6 C33 H33 119.4 . . . no
C32 C33 H33 118.5 . . . no
O12 C34 C35 110.8(6) . . . yes
O12 C34 H34 105.0 . . . no
O12 C34 H35 113.3 . . . no
C35 C34 H34 108.7 . . . no
C35 C34 H35 109.8 . . . no
H34 C34 H35 108.9 . . . no
C34 C35 C36 103.9(5) . . . yes
C34 C35 H36 111.3 . . . no
C34 C35 H37 111.7 . . . no
C36 C35 H36 110.7 . . . no
C36 C35 H37 110.5 . . . no
H36 C35 H37 108.8 . . . no
C35 C36 C37 103.1(5) . . . yes
C35 C36 H38 108.7 . . . no
C35 C36 H39 110.8 . . . no
C37 C36 H38 112.0 . . . no
C37 C36 H39 112.3 . . . no
H38 C36 H39 109.7 . . . no
O12 C37 C36 106.4(6) . . . yes
O12 C37 H40 117.2 . . . no
O12 C37 H41 112.0 . . . no
C36 C37 H40 109.0 . . . no
C36 C37 H41 109.5 . . . no
H40 C37 H41 102.6 . . . no

loop_
_geom_bond_atom_site_label_1
_geom_bond_atom_site_label_2
_geom_bond_distance
_geom_bond_site_symmetry_1
_geom_bond_site_symmetry_2
_geom_bond_publ_flag
CU1 O1 1.997(3) . . yes
CU1 O2 1.913(3) . . yes
CU1 N1 2.023(3) . . yes
CU1 N3 2.245(4) . . yes
CU1 N4 2.010(4) . . yes
CU2 O1 2.039(3) . . yes
CU2 O2 1.905(3) . . yes
CU2 N2 2.030(4) . . yes
CU2 N5 2.018(4) . . yes
CU2 N6 2.120(4) . . yes
CL1 O4 1.428(4) . . yes
CL1 O5 1.439(4) . . yes
CL1 O6 1.439(5) . . yes
CL1 O7 1.427(4) . . yes
CL2 O8 1.439(3) . . yes
CL2 O9 1.446(4) . . yes
CL2 O10 1.444(4) . . yes
CL2 O11 1.435(4) . . yes
O1 C1 1.361(5) . . yes
O2 H42 0.94 . . no
O3 C4 1.386(5) . . yes
O3 C7 1.431(6) . . yes
O12 C34 1.333(9) . . yes
O12 C37 1.41(1) . . yes
N1 C8 1.500(6) . . yes
N1 C10 1.468(6) . . yes
N1 C16 1.501(5) . . yes
N2 C9 1.497(5) . . yes
N2 C22 1.464(6) . . yes
N2 C28 1.494(6) . . yes
N3 C11 1.336(6) . . yes
N3 C15 1.349(6) . . yes
N4 C17 1.359(5) . . yes
N4 C21 1.346(6) . . yes
N5 C23 1.342(5) . . yes
N5 C27 1.353(6) . . yes
N6 C29 1.346(5) . . yes
N6 C33 1.358(6) . . yes
C1 C2 1.424(6) . . yes
C1 C6 1.400(6) . . yes
C2 C3 1.403(6) . . yes
C2 C9 1.516(6) . . yes
C3 C4 1.382(6) . . yes
C3 H1 0.95 . . no
C4 C5 1.377(6) . . yes
C5 C6 1.402(6) . . yes
C5 H2 0.93 . . no
C6 C8 1.509(6) . . yes
C7 H3 0.97 . . no
C7 H4 0.98 . . no
C7 H5 0.93 . . no
C8 H6 0.94 . . no
C8 H7 0.94 . . no
C9 H8 0.96 . . no
C9 H9 0.95 . . no
C10 C11 1.517(6) . . yes
C10 H10 0.98 . . no
C10 H11 0.93 . . no
C11 C12 1.398(6) . . yes
C12 C13 1.397(7) . . yes
C12 H12 0.95 . . no
C13 C14 1.382(7) . . yes
C13 H13 0.94 . . no
C14 C15 1.385(7) . . yes
C14 H14 0.97 . . no
C15 H15 0.96 . . no
C16 C17 1.495(6) . . yes
C16 H16 0.95 . . no
C16 H17 0.96 . . no
C17 C18 1.382(6) . . yes
C18 C19 1.399(7) . . yes
C18 H18 0.97 . . no
C19 C20 1.393(7) . . yes
C19 H19 0.96 . . no
C20 C21 1.370(7) . . yes
C20 H20 0.97 . . no
C21 H21 0.94 . . no
C22 C23 1.517(6) . . yes
C22 H22 0.99 . . no
C22 H23 0.91 . . no
C23 C24 1.389(6) . . yes
C24 C25 1.392(7) . . yes
C24 H24 0.97 . . no
C25 C26 1.390(7) . . yes
C25 H25 0.97 . . no
C26 C27 1.365(7) . . yes
C26 H26 0.95 . . no
C27 H27 0.95 . . no
C28 C29 1.514(6) . . yes
C28 H28 0.96 . . no
C28 H29 0.95 . . no
C29 C30 1.384(7) . . yes
C30 C31 1.383(7) . . yes
C30 H30 0.96 . . no
C31 C32 1.384(7) . . yes
C31 H31 0.97 . . no
C32 C33 1.375(7) . . yes
C32 H32 0.97 . . no
C33 H33 0.99 . . no
C34 C35 1.508(9) . . yes
C34 H34 0.97 . . no
C34 H35 0.93 . . no
C35 C36 1.501(9) . . yes
C35 H36 0.97 . . no
C35 H37 0.94 . . no
C36 C37 1.53(1) . . yes
C36 H38 0.98 . . no
C36 H39 0.92 . . no
C37 H40 0.98 . . no
C37 H41 1.01 . . no
